data_7700504
loop_
_publ_author_name
'Nogueira, Lucie S.'
'Antunes, Margarida M.'
'Gomes, Ana C.'
'Cunha-Silva, Lu\'is'
'Pillinger, Martyn'
'Lopes, Andr\'e D'
'Valente, Anabela A.'
'Gon\,calves, Isabel S'

_publ_section_title
;
 A hydrogen-bonded assembly of cucurbit[6]uril and
 [MoO<sub>2</sub>Cl<sub>2</sub>(H<sub>2</sub>O)<sub>2</sub>] with
 catalytic efficacy for the one-pot conversion of olefins to alkoxy
 products.
;
_journal_issue 30
_journal_name_full 'Dalton transactions (Cambridge, England : 2003)'
_journal_page_first 11508
_journal_page_last 11519
_journal_paper_doi 10.1039/c9dt02127b
_journal_volume 48
_journal_year 2019
_chemical_formula_moiety 'C36 H36 N24 O12, 2(Cl2 H4 Mo O4), 2(H Cl), 17(H2 O)'
_chemical_formula_sum 'C36 H80 Cl6 Mo2 N24 O37'
_chemical_formula_weight 1845.82
_space_group_crystal_system triclinic
_space_group_IT_number 2
_space_group_name_Hall '-P 1'
_space_group_name_H-M_alt 'P -1'
_symmetry_space_group_name_Hall '-P 1'
_symmetry_space_group_name_H-M 'P -1'
_atom_sites_solution_hydrogens mixed
_audit_creation_date '15 November 2018'
_audit_creation_method 'SHELXL-2014/7 and enCIFer'
_audit_update_record
;
2019-02-28 deposited with the CCDC.    2019-07-01 downloaded from the CCDC.
;
_cell_angle_alpha 74.687(4)
_cell_angle_beta 68.753(4)
_cell_angle_gamma 87.232(4)
_cell_formula_units_Z 1
_cell_length_a 11.5039(11)
_cell_length_b 11.9145(10)
_cell_length_c 14.6279(13)
_cell_measurement_reflns_used 9888
_cell_measurement_temperature 150(2)
_cell_measurement_theta_max 29.22
_cell_measurement_theta_min 2.43
_cell_volume 1799.8(3)
_computing_cell_refinement 'SAINT (Bruker AXS Inc., 2012)'
_computing_data_collection 'APEX2 (Bruker AXS Inc., 2012)'
_computing_data_reduction 'SAINT (Bruker AXS Inc., 2012)'
_computing_molecular_graphics 'DIAMOND (Brandenburg, 2009)'
_computing_publication_material 'SHELXTL (Sheldrick, 2014)'
_computing_structure_refinement 'SHELXL-2014/7 (Sheldrick, 2014)'
_computing_structure_solution 'SHELXS (Sheldrick, 2014)'
_diffrn_ambient_temperature 150(2)
_diffrn_measured_fraction_theta_full 0.996
_diffrn_measured_fraction_theta_max 0.997
_diffrn_measurement_device_type 'Bruker X8 Kappa CCD APEX II'
_diffrn_measurement_method '\f and \w scans'
_diffrn_radiation_type MoK\a
_diffrn_radiation_wavelength 0.71073
_diffrn_reflns_av_R_equivalents 0.0311
_diffrn_reflns_av_unetI/netI 0.0226
_diffrn_reflns_Laue_measured_fraction_full 0.996
_diffrn_reflns_Laue_measured_fraction_max 0.997
_diffrn_reflns_limit_h_max 13
_diffrn_reflns_limit_h_min -15
_diffrn_reflns_limit_k_max 15
_diffrn_reflns_limit_k_min -15
_diffrn_reflns_limit_l_max 19
_diffrn_reflns_limit_l_min -19
_diffrn_reflns_number 60089
_diffrn_reflns_point_group_measured_fraction_full 0.996
_diffrn_reflns_point_group_measured_fraction_max 0.997
_diffrn_reflns_theta_full 25.242
_diffrn_reflns_theta_max 28.282
_diffrn_reflns_theta_min 3.780
_diffrn_source 'fine-focus sealed tube'
_exptl_absorpt_coefficient_mu 0.678
_exptl_absorpt_correction_T_max 0.922
_exptl_absorpt_correction_T_min 0.816
_exptl_absorpt_correction_type multi-scan
_exptl_absorpt_process_details
; 
'SADABS V2012/1 (Bruker AXS Inc.)' 
;
_exptl_crystal_colour Yellow
_exptl_crystal_density_diffrn 1.703
_exptl_crystal_description Block
_exptl_crystal_F_000 946
_exptl_crystal_recrystallization_method 'Re-crystallisation from solvent'
_exptl_crystal_size_max 0.300
_exptl_crystal_size_mid 0.210
_exptl_crystal_size_min 0.120
_refine_diff_density_max 0.877
_refine_diff_density_min -0.624
_refine_diff_density_rms 0.068
_refine_ls_extinction_method none
_refine_ls_goodness_of_fit_ref 1.048
_refine_ls_hydrogen_treatment mixed
_refine_ls_matrix_type full
_refine_ls_number_parameters 547
_refine_ls_number_reflns 8909
_refine_ls_number_restraints 39
_refine_ls_restrained_S_all 1.054
_refine_ls_R_factor_all 0.0326
_refine_ls_R_factor_gt 0.0283
_refine_ls_shift/su_max 0.001
_refine_ls_shift/su_mean 0.000
_refine_ls_structure_factor_coef Fsqd
_refine_ls_weighting_details 'w=1/[\s^2^(Fo^2^)+(0.0373P)^2^+1.3780P] where P=(Fo^2^+2Fc^2^)/3'
_refine_ls_weighting_scheme calc
_refine_ls_wR_factor_gt 0.0732
_refine_ls_wR_factor_ref 0.0755
_reflns_Friedel_coverage 0.000
_reflns_number_gt 8001
_reflns_number_total 8909
_reflns_threshold_expression 'I > 2\s(I)'
_cod_data_source_file c9dt02127b2.cif
_cod_data_source_block lcs18005(comp2)
_cod_depositor_comments 'Adding full bibliography for 7700504.cif.'
_cod_database_code 7700504
_shelx_shelxl_version_number 2014/7
_shelx_space_group_comment
;
The symmetry employed for this shelxl refinement is uniquely defined
by the following loop, which should always be used as a source of
symmetry information in preference to the above space-group names.
They are only intended as comments.
;
_shelx_estimated_absorpt_t_min 0.822
_shelx_estimated_absorpt_t_max 0.923

loop_
_space_group_symop_operation_xyz
'x, y, z'
'-x, -y, -z'

loop_
_atom_site_label
_atom_site_type_symbol
_atom_site_fract_x
_atom_site_fract_y
_atom_site_fract_z
_atom_site_U_iso_or_equiv
_atom_site_adp_type
_atom_site_occupancy
_atom_site_site_symmetry_order
_atom_site_calc_flag
_atom_site_refinement_flags_posn
_atom_site_refinement_flags_adp
_atom_site_refinement_flags_occupancy
_atom_site_disorder_assembly
_atom_site_disorder_group
Mo01 Mo 0.19718(2) 1.14501(2) 0.18887(2) 0.01648(5) Uani 1 1 d . . . . .
Cl1 Cl 0.34665(5) 1.30077(4) 0.08241(3) 0.02767(11) Uani 1 1 d . . . . .
Cl2 Cl 0.06241(5) 0.97914(4) 0.23451(4) 0.03089(12) Uani 1 1 d . . . . .
O1 O 0.08618(15) 1.23001(14) 0.24104(12) 0.0375(4) Uani 1 1 d . . . . .
O2 O 0.26369(14) 1.09668(12) 0.27658(11) 0.0294(3) Uani 1 1 d . . . . .
O1W O 0.15400(13) 1.17176(13) 0.04851(10) 0.0268(3) Uani 1 1 d D . . . .
H1W H 0.192(2) 1.2226(18) -0.0068(12) 0.040 Uiso 1 1 d D U . . .
H2W H 0.0835(13) 1.150(2) 0.0513(18) 0.040 Uiso 1 1 d D U . . .
O2W O 0.33941(13) 1.03692(13) 0.09964(11) 0.0276(3) Uani 1 1 d D . . . .
H3W H 0.339(2) 1.029(2) 0.0439(12) 0.041 Uiso 1 1 d D U . . .
H4W H 0.4139(12) 1.041(2) 0.0967(19) 0.041 Uiso 1 1 d D U . . .
Cl3 Cl 0.74112(4) 1.26327(4) -0.02042(3) 0.02049(9) Uani 1 1 d . . . . .
O3 O 0.53310(11) 0.86673(10) 0.52268(9) 0.0189(3) Uani 1 1 d . . . . .
O4 O 0.53965(11) 0.87818(11) 0.27408(9) 0.0192(3) Uani 1 1 d . . . . .
O5 O 0.72726(11) 0.67758(10) 0.14569(9) 0.0184(2) Uani 1 1 d . . . . .
O6 O 0.10122(13) 0.50405(11) 0.73230(10) 0.0237(3) Uani 1 1 d . . . . .
O7 O 0.13560(13) 0.48939(11) 0.48448(10) 0.0260(3) Uani 1 1 d . . . . .
O8 O 0.29105(12) 0.30638(10) 0.36184(10) 0.0208(3) Uani 1 1 d . . . . .
N1 N 0.38419(13) 0.78522(12) 0.68050(10) 0.0155(3) Uani 1 1 d . . . . .
N2 N 0.32516(13) 0.83975(12) 0.54747(10) 0.0152(3) Uani 1 1 d . . . . .
N3 N 0.33222(13) 0.84234(12) 0.37918(11) 0.0152(3) Uani 1 1 d . . . . .
N4 N 0.40011(13) 0.77226(12) 0.24426(11) 0.0158(3) Uani 1 1 d . . . . .
N5 N 0.52529(13) 0.62910(11) 0.16667(11) 0.0146(3) Uani 1 1 d . . . . .
N6 N 0.66493(13) 0.49324(12) 0.15149(11) 0.0158(3) Uani 1 1 d . . . . .
N7 N 0.21182(14) 0.63586(12) 0.76542(11) 0.0168(3) Uani 1 1 d . . . . .
N8 N 0.15308(13) 0.69299(12) 0.63266(11) 0.0159(3) Uani 1 1 d . . . . .
N9 N 0.17114(14) 0.68512(12) 0.46524(11) 0.0164(3) Uani 1 1 d . . . . .
N10 N 0.23461(13) 0.61724(12) 0.32845(11) 0.0160(3) Uani 1 1 d . . . . .
N11 N 0.35285(13) 0.48096(12) 0.23896(11) 0.0149(3) Uani 1 1 d . . . . .
N12 N 0.49113(13) 0.34582(11) 0.24160(10) 0.0148(3) Uani 1 1 d . . . . .
C1 C 0.46591(16) 0.77120(13) 0.73703(13) 0.0154(3) Uani 1 1 d . . . . .
H1A H 0.4214 0.7911 0.8021 0.018 Uiso 1 1 calc R U . . .
H1B H 0.5393 0.8266 0.6980 0.018 Uiso 1 1 calc R U . . .
C2 C 0.42532(16) 0.83331(13) 0.57747(12) 0.0145(3) Uani 1 1 d . . . . .
C3 C 0.33102(17) 0.90985(14) 0.44847(12) 0.0160(3) Uani 1 1 d . . . . .
H3A H 0.2582 0.9593 0.4574 0.019 Uiso 1 1 calc R U . . .
H3B H 0.4073 0.9622 0.4176 0.019 Uiso 1 1 calc R U . . .
C4 C 0.43448(16) 0.83422(13) 0.29741(12) 0.0151(3) Uani 1 1 d . . . . .
C5 C 0.48378(16) 0.74744(13) 0.15180(12) 0.0151(3) Uani 1 1 d . . . . .
H5A H 0.5578 0.8025 0.1221 0.018 Uiso 1 1 calc R U . . .
H5B H 0.4411 0.7608 0.1023 0.018 Uiso 1 1 calc R U . . .
C6 C 0.64652(16) 0.60643(14) 0.15480(12) 0.0146(3) Uani 1 1 d . . . . .
C7 C 0.78273(16) 0.43896(14) 0.14050(12) 0.0162(3) Uani 1 1 d . . . . .
H7A H 0.8504 0.5007 0.1124 0.019 Uiso 1 1 calc R U . . .
H7B H 0.7985 0.3923 0.0907 0.019 Uiso 1 1 calc R U . . .
C8 C 0.15117(16) 0.60041(14) 0.71214(13) 0.0159(3) Uani 1 1 d . . . . .
C9 C 0.20895(16) 0.79881(14) 0.63289(12) 0.0154(3) Uani 1 1 d . . . . .
H9 H 0.1480 0.8616 0.6404 0.018 Uiso 1 1 calc R U . . .
C10 C 0.55670(15) 0.43681(13) 0.15030(12) 0.0137(3) Uani 1 1 d . . . . .
H10 H 0.5771 0.4092 0.0876 0.016 Uiso 1 1 calc R U . . .
C11 C 0.46219(15) 0.53442(13) 0.15343(12) 0.0135(3) Uani 1 1 d . . . . .
H11 H 0.4445 0.5585 0.0891 0.016 Uiso 1 1 calc R U . . .
C12 C 0.26692(15) 0.74096(13) 0.28645(12) 0.0141(3) Uani 1 1 d . . . . .
H12 H 0.2253 0.7774 0.2373 0.017 Uiso 1 1 calc R U . . .
C13 C 0.22011(15) 0.78890(14) 0.38207(12) 0.0145(3) Uani 1 1 d . . . . .
H13 H 0.1545 0.8465 0.3793 0.017 Uiso 1 1 calc R U . . .
C14 C 0.25072(16) 0.75945(14) 0.72599(12) 0.0148(3) Uani 1 1 d . . . . .
H14 H 0.2095 0.8035 0.7778 0.018 Uiso 1 1 calc R U . . .
C15 C 0.08836(16) 0.68829(16) 0.56590(13) 0.0180(3) Uani 1 1 d . . . . .
H15A H 0.0374 0.7574 0.5602 0.022 Uiso 1 1 calc R U . . .
H15B H 0.0307 0.6181 0.5963 0.022 Uiso 1 1 calc R U . . .
C16 C 0.17659(15) 0.58722(14) 0.43185(13) 0.0164(3) Uani 1 1 d . . . . .
C17 C 0.23640(16) 0.53667(14) 0.26927(13) 0.0164(3) Uani 1 1 d . . . . .
H17A H 0.1682 0.4760 0.3099 0.020 Uiso 1 1 calc R U . . .
H17B H 0.2199 0.5793 0.2076 0.020 Uiso 1 1 calc R U . . .
C18 C 0.37075(16) 0.37106(14) 0.28898(12) 0.0146(3) Uani 1 1 d . . . . .
O3W O -0.07246(16) 1.11151(15) 0.06925(15) 0.0457(5) Uani 1 1 d D . . . .
H5W H -0.114(3) 1.151(2) 0.035(2) 0.069 Uiso 1 1 d D U . . .
H6W H -0.087(3) 1.0389(9) 0.083(3) 0.069 Uiso 1 1 d D U . . .
O4W O 0.58539(13) 1.03027(11) 0.08123(10) 0.0227(3) Uani 1 1 d D . . . .
H7W H 0.624(2) 1.0961(12) 0.0585(17) 0.034 Uiso 1 1 d D U . . .
H8W H 0.589(2) 0.9930(17) 0.1378(11) 0.034 Uiso 1 1 d D U . . .
O5W O 0.03926(14) 0.29028(13) 0.61863(12) 0.0359(4) Uani 1 1 d D . . . .
H9W H 0.072(3) 0.3569(14) 0.5826(17) 0.054 Uiso 1 1 d D U . . .
H10W H 0.023(3) 0.284(2) 0.6808(8) 0.054 Uiso 1 1 d D U . . .
O6W O 0.00933(14) 0.28117(12) 0.81342(13) 0.0358(4) Uani 1 1 d D . . . .
H11W H 0.044(2) 0.3481(14) 0.799(2) 0.054 Uiso 1 1 d D U . . .
H12W H -0.0615(15) 0.273(2) 0.8611(17) 0.054 Uiso 1 1 d D U . . .
O7W O 0.18230(13) 0.11776(12) 0.82275(11) 0.0271(3) Uani 1 1 d D . . . .
H13W H 0.2458(15) 0.1548(19) 0.819(2) 0.041 Uiso 1 1 d D U . . .
H14W H 0.1182(15) 0.1590(19) 0.834(2) 0.041 Uiso 1 1 d D U . . .
O8W O 0.27288(13) 0.04606(13) 0.65251(12) 0.0306(3) Uani 1 1 d D . . . .
H15W H 0.3484(11) 0.068(2) 0.6207(17) 0.046 Uiso 1 1 d D U . . .
H16W H 0.241(2) 0.065(2) 0.7077(12) 0.046 Uiso 1 1 d D U . . .
O9W O 0.17454(17) 0.15144(14) 0.53287(11) 0.0392(4) Uani 1 1 d D . . . .
H17W H 0.228(2) 0.185(2) 0.4776(13) 0.059 Uiso 1 1 d D U . . .
H18W H 0.125(2) 0.196(2) 0.562(2) 0.059 Uiso 1 1 d D U . . .
O10W O 0.0000 0.0000 0.5000 0.087(2) Uani 0.5 2 d S . P A 2
O13W O 0.5994(9) 0.6032(6) 0.4395(6) 0.134(3) Uani 0.5 1 d . . P B 1
O12W O 0.5253(10) 0.5054(10) 0.4570(6) 0.149(3) Uani 0.5 1 d . U P C 2
O11W O 0.5418(11) 0.4516(10) 0.3986(7) 0.089(3) Uani 0.25 1 d . U P D 1

loop_
_atom_site_aniso_label
_atom_site_aniso_U_11
_atom_site_aniso_U_22
_atom_site_aniso_U_33
_atom_site_aniso_U_23
_atom_site_aniso_U_13
_atom_site_aniso_U_12
Mo01 0.01472(8) 0.01904(8) 0.01268(8) -0.00266(5) -0.00260(6) 0.00075(5)
Cl1 0.0307(3) 0.0327(2) 0.0174(2) -0.00336(17) -0.00643(18) -0.01482(19)
Cl2 0.0265(2) 0.0276(2) 0.0329(3) 0.01069(19) -0.0158(2) -0.01082(18)
O1 0.0301(8) 0.0394(8) 0.0321(8) -0.0110(7) 0.0014(7) 0.0110(7)
O2 0.0384(8) 0.0296(7) 0.0236(7) -0.0026(6) -0.0179(6) -0.0022(6)
O1W 0.0211(7) 0.0346(7) 0.0208(7) 0.0065(5) -0.0111(6) -0.0122(6)
O2W 0.0197(7) 0.0403(8) 0.0325(8) -0.0230(7) -0.0120(6) 0.0091(6)
Cl3 0.0192(2) 0.02160(19) 0.0193(2) -0.00402(15) -0.00637(16) 0.00053(15)
O3 0.0152(6) 0.0204(6) 0.0177(6) -0.0022(5) -0.0037(5) -0.0027(5)
O4 0.0162(6) 0.0230(6) 0.0175(6) -0.0040(5) -0.0053(5) -0.0053(5)
O5 0.0175(6) 0.0177(5) 0.0193(6) -0.0032(5) -0.0064(5) -0.0045(5)
O6 0.0280(7) 0.0194(6) 0.0232(7) 0.0000(5) -0.0115(6) -0.0068(5)
O7 0.0286(7) 0.0185(6) 0.0227(7) 0.0021(5) -0.0043(6) -0.0059(5)
O8 0.0197(6) 0.0174(6) 0.0189(6) -0.0003(5) -0.0021(5) -0.0033(5)
N1 0.0146(7) 0.0174(6) 0.0126(6) -0.0018(5) -0.0042(5) 0.0002(5)
N2 0.0148(7) 0.0166(6) 0.0120(6) -0.0016(5) -0.0038(5) -0.0004(5)
N3 0.0150(7) 0.0159(6) 0.0142(7) -0.0038(5) -0.0043(6) -0.0023(5)
N4 0.0135(7) 0.0188(6) 0.0139(6) -0.0049(5) -0.0028(5) -0.0029(5)
N5 0.0158(7) 0.0119(6) 0.0160(7) -0.0021(5) -0.0064(6) -0.0018(5)
N6 0.0144(7) 0.0154(6) 0.0175(7) -0.0028(5) -0.0063(6) -0.0022(5)
N7 0.0187(7) 0.0164(6) 0.0145(7) -0.0014(5) -0.0067(6) -0.0020(5)
N8 0.0153(7) 0.0169(6) 0.0148(7) -0.0023(5) -0.0057(6) -0.0010(5)
N9 0.0165(7) 0.0173(6) 0.0128(6) -0.0011(5) -0.0039(6) -0.0033(5)
N10 0.0164(7) 0.0123(6) 0.0164(7) -0.0027(5) -0.0031(6) -0.0007(5)
N11 0.0136(7) 0.0124(6) 0.0152(7) -0.0016(5) -0.0024(5) -0.0013(5)
N12 0.0150(7) 0.0127(6) 0.0138(6) -0.0002(5) -0.0040(5) -0.0015(5)
C1 0.0194(8) 0.0120(7) 0.0169(8) -0.0048(6) -0.0083(7) 0.0000(6)
C2 0.0174(8) 0.0110(6) 0.0142(7) -0.0043(6) -0.0041(6) 0.0017(6)
C3 0.0215(9) 0.0121(7) 0.0134(7) -0.0014(6) -0.0065(7) -0.0008(6)
C4 0.0174(8) 0.0133(7) 0.0134(7) -0.0004(6) -0.0063(6) 0.0003(6)
C5 0.0167(8) 0.0131(7) 0.0126(7) -0.0008(6) -0.0035(6) -0.0018(6)
C6 0.0176(8) 0.0159(7) 0.0090(7) -0.0007(6) -0.0047(6) -0.0023(6)
C7 0.0142(8) 0.0189(7) 0.0126(7) -0.0014(6) -0.0031(6) -0.0009(6)
C8 0.0130(8) 0.0178(7) 0.0146(8) -0.0039(6) -0.0026(6) 0.0011(6)
C9 0.0144(8) 0.0152(7) 0.0147(8) -0.0037(6) -0.0036(6) 0.0026(6)
C10 0.0160(8) 0.0144(7) 0.0107(7) -0.0021(6) -0.0055(6) -0.0017(6)
C11 0.0153(8) 0.0142(7) 0.0113(7) -0.0026(6) -0.0054(6) -0.0015(6)
C12 0.0137(8) 0.0134(7) 0.0145(7) -0.0015(6) -0.0058(6) 0.0002(6)
C13 0.0132(8) 0.0152(7) 0.0142(7) -0.0018(6) -0.0054(6) 0.0004(6)
C14 0.0148(8) 0.0142(7) 0.0141(7) -0.0041(6) -0.0035(6) 0.0013(6)
C15 0.0120(8) 0.0260(8) 0.0144(8) -0.0038(6) -0.0038(6) -0.0017(6)
C16 0.0121(8) 0.0176(7) 0.0183(8) -0.0016(6) -0.0063(6) 0.0008(6)
C17 0.0135(8) 0.0161(7) 0.0205(8) -0.0044(6) -0.0072(7) -0.0011(6)
C18 0.0184(8) 0.0139(7) 0.0136(7) -0.0045(6) -0.0072(6) -0.0018(6)
O3W 0.0334(9) 0.0369(9) 0.0622(11) 0.0185(8) -0.0325(8) -0.0119(7)
O4W 0.0256(7) 0.0205(6) 0.0210(6) -0.0029(5) -0.0085(6) -0.0032(5)
O5W 0.0253(8) 0.0300(7) 0.0388(9) 0.0158(6) -0.0123(7) -0.0072(6)
O6W 0.0283(8) 0.0199(7) 0.0422(9) -0.0061(6) 0.0061(7) -0.0050(6)
O7W 0.0224(7) 0.0286(7) 0.0332(8) -0.0090(6) -0.0121(6) -0.0034(5)
O8W 0.0213(7) 0.0283(7) 0.0328(8) -0.0109(6) 0.0033(6) -0.0020(6)
O9W 0.0478(10) 0.0405(9) 0.0187(7) 0.0005(6) -0.0029(7) -0.0201(7)
O10W 0.074(5) 0.103(6) 0.088(5) -0.044(5) -0.017(4) -0.010(4)
O13W 0.212(9) 0.081(4) 0.138(7) -0.042(4) -0.091(7) 0.036(5)
O12W 0.172(7) 0.177(7) 0.128(6) -0.083(6) -0.063(6) 0.039(6)
O11W 0.117(7) 0.102(6) 0.045(4) -0.055(5) 0.006(4) -0.050(5)

loop_
_atom_type_symbol
_atom_type_description
_atom_type_scat_dispersion_real
_atom_type_scat_dispersion_imag
_atom_type_scat_source
C C 0.0033 0.0016 'International Tables Vol C Tables 4.2.6.8 and 6.1.1.4'
H H 0.0000 0.0000 'International Tables Vol C Tables 4.2.6.8 and 6.1.1.4'
Cl Cl 0.1484 0.1585 'International Tables Vol C Tables 4.2.6.8 and 6.1.1.4'
Mo Mo -1.6832 0.6857 'International Tables Vol C Tables 4.2.6.8 and 6.1.1.4'
N N 0.0061 0.0033 'International Tables Vol C Tables 4.2.6.8 and 6.1.1.4'
O O 0.0106 0.0060 'International Tables Vol C Tables 4.2.6.8 and 6.1.1.4'

loop_
_geom_angle_atom_site_label_1
_geom_angle_atom_site_label_2
_geom_angle_atom_site_label_3
_geom_angle
_geom_angle_site_symmetry_1
_geom_angle_site_symmetry_3
O1 Mo01 O2 103.55(8) . .
O1 Mo01 O1W 95.01(7) . .
O2 Mo01 O1W 161.42(7) . .
O1 Mo01 O2W 172.23(7) . .
O2 Mo01 O2W 84.21(6) . .
O1W Mo01 O2W 77.22(6) . .
O1 Mo01 Cl2 96.12(6) . .
O2 Mo01 Cl2 97.61(5) . .
O1W Mo01 Cl2 79.56(4) . .
O2W Mo01 Cl2 82.95(4) . .
O1 Mo01 Cl1 95.48(6) . .
O2 Mo01 Cl1 97.11(5) . .
O1W Mo01 Cl1 81.52(4) . .
O2W Mo01 Cl1 83.12(4) . .
Cl2 Mo01 Cl1 158.563(19) . .
Mo01 O1W H1W 123.8(16) . .
Mo01 O1W H2W 121.0(16) . .
H1W O1W H2W 112.0(19) . .
Mo01 O2W H3W 121.4(17) . .
Mo01 O2W H4W 118.1(17) . .
H3W O2W H4W 109.6(19) . .
C2 N1 C1 122.36(14) . .
C2 N1 C14 113.16(14) . .
C1 N1 C14 124.31(14) . .
C2 N2 C3 121.85(14) . .
C2 N2 C9 112.16(13) . .
C3 N2 C9 123.69(14) . .
C4 N3 C3 124.03(14) . .
C4 N3 C13 112.65(14) . .
C3 N3 C13 122.85(14) . .
C4 N4 C5 124.24(14) . .
C4 N4 C12 112.61(14) . .
C5 N4 C12 122.99(14) . .
C6 N5 C5 121.53(13) . .
C6 N5 C11 111.40(13) . .
C5 N5 C11 122.55(14) . .
C6 N6 C7 123.88(14) . .
C6 N6 C10 112.34(14) . .
C7 N6 C10 123.52(14) . .
C8 N7 C7 121.88(14) . 2_666
C8 N7 C14 112.47(13) . .
C7 N7 C14 124.96(14) 2_666 .
C8 N8 C15 122.40(14) . .
C8 N8 C9 113.23(14) . .
C15 N8 C9 123.70(14) . .
C16 N9 C15 121.24(14) . .
C16 N9 C13 112.28(14) . .
C15 N9 C13 123.24(14) . .
C16 N10 C17 121.39(14) . .
C16 N10 C12 112.57(14) . .
C17 N10 C12 124.70(14) . .
C18 N11 C11 112.98(13) . .
C18 N11 C17 123.17(14) . .
C11 N11 C17 123.86(13) . .
C18 N12 C1 122.05(13) . 2_666
C18 N12 C10 112.33(13) . .
C1 N12 C10 123.20(14) 2_666 .
N1 C1 N12 113.30(13) . 2_666
N1 C1 H1A 108.9 . .
N12 C1 H1A 108.9 2_666 .
N1 C1 H1B 108.9 . .
N12 C1 H1B 108.9 2_666 .
H1A C1 H1B 107.7 . .
O3 C2 N2 126.28(15) . .
O3 C2 N1 125.43(16) . .
N2 C2 N1 108.28(14) . .
N3 C3 N2 113.85(13) . .
N3 C3 H3A 108.8 . .
N2 C3 H3A 108.8 . .
N3 C3 H3B 108.8 . .
N2 C3 H3B 108.8 . .
H3A C3 H3B 107.7 . .
O4 C4 N3 125.61(16) . .
O4 C4 N4 125.87(16) . .
N3 C4 N4 108.50(14) . .
N4 C5 N5 113.56(13) . .
N4 C5 H5A 108.9 . .
N5 C5 H5A 108.9 . .
N4 C5 H5B 108.9 . .
N5 C5 H5B 108.9 . .
H5A C5 H5B 107.7 . .
O5 C6 N5 125.54(15) . .
O5 C6 N6 125.59(16) . .
N5 C6 N6 108.85(14) . .
N6 C7 N7 114.05(14) . 2_666
N6 C7 H7A 108.7 . .
N7 C7 H7A 108.7 2_666 .
N6 C7 H7B 108.7 . .
N7 C7 H7B 108.7 2_666 .
H7A C7 H7B 107.6 . .
O6 C8 N7 126.61(16) . .
O6 C8 N8 125.41(17) . .
N7 C8 N8 107.97(14) . .
N8 C9 N2 114.22(14) . .
N8 C9 C14 103.06(12) . .
N2 C9 C14 103.65(13) . .
N8 C9 H9 111.8 . .
N2 C9 H9 111.8 . .
C14 C9 H9 111.8 . .
N6 C10 N12 115.40(13) . .
N6 C10 C11 103.07(13) . .
N12 C10 C11 102.98(13) . .
N6 C10 H10 111.6 . .
N12 C10 H10 111.6 . .
C11 C10 H10 111.6 . .
N11 C11 N5 115.34(13) . .
N11 C11 C10 103.20(12) . .
N5 C11 C10 103.32(13) . .
N11 C11 H11 111.5 . .
N5 C11 H11 111.5 . .
C10 C11 H11 111.5 . .
N10 C12 N4 114.97(13) . .
N10 C12 C13 103.20(12) . .
N4 C12 C13 102.79(13) . .
N10 C12 H12 111.7 . .
N4 C12 H12 111.7 . .
C13 C12 H12 111.7 . .
N3 C13 N9 114.30(13) . .
N3 C13 C12 103.35(13) . .
N9 C13 C12 103.32(13) . .
N3 C13 H13 111.8 . .
N9 C13 H13 111.8 . .
C12 C13 H13 111.8 . .
N1 C14 N7 115.37(13) . .
N1 C14 C9 102.70(13) . .
N7 C14 C9 103.12(13) . .
N1 C14 H14 111.6 . .
N7 C14 H14 111.6 . .
C9 C14 H14 111.6 . .
N8 C15 N9 113.28(14) . .
N8 C15 H15A 108.9 . .
N9 C15 H15A 108.9 . .
N8 C15 H15B 108.9 . .
N9 C15 H15B 108.9 . .
H15A C15 H15B 107.7 . .
O7 C16 N10 125.10(16) . .
O7 C16 N9 126.38(16) . .
N10 C16 N9 108.52(14) . .
N11 C17 N10 113.38(14) . .
N11 C17 H17A 108.9 . .
N10 C17 H17A 108.9 . .
N11 C17 H17B 108.9 . .
N10 C17 H17B 108.9 . .
H17A C17 H17B 107.7 . .
O8 C18 N12 126.50(15) . .
O8 C18 N11 125.42(16) . .
N12 C18 N11 108.05(14) . .
H5W O3W H6W 112(2) . .
H7W O4W H8W 112.7(19) . .
H9W O5W H10W 111(2) . .
H11W O6W H12W 112(2) . .
H13W O7W H14W 110.9(19) . .
H15W O8W H16W 114(2) . .
H17W O9W H18W 114(2) . .

loop_
_geom_bond_atom_site_label_1
_geom_bond_atom_site_label_2
_geom_bond_distance
_geom_bond_site_symmetry_2
Mo01 O1 1.6779(15) .
Mo01 O2 1.6859(14) .
Mo01 O1W 2.2231(14) .
Mo01 O2W 2.2750(14) .
Mo01 Cl2 2.3672(5) .
Mo01 Cl1 2.3804(5) .
O1W H1W 0.851(9) .
O1W H2W 0.848(9) .
O2W H3W 0.848(9) .
O2W H4W 0.846(9) .
O3 C2 1.224(2) .
O4 C4 1.234(2) .
O5 C6 1.235(2) .
O6 C8 1.224(2) .
O7 C16 1.221(2) .
O8 C18 1.223(2) .
N1 C2 1.370(2) .
N1 C1 1.439(2) .
N1 C14 1.446(2) .
N2 C2 1.366(2) .
N2 C3 1.448(2) .
N2 C9 1.455(2) .
N3 C4 1.362(2) .
N3 C3 1.447(2) .
N3 C13 1.448(2) .
N4 C4 1.364(2) .
N4 C5 1.443(2) .
N4 C12 1.455(2) .
N5 C6 1.364(2) .
N5 C5 1.453(2) .
N5 C11 1.461(2) .
N6 C6 1.366(2) .
N6 C7 1.447(2) .
N6 C10 1.451(2) .
N7 C8 1.367(2) .
N7 C7 1.450(2) 2_666
N7 C14 1.459(2) .
N8 C8 1.369(2) .
N8 C15 1.439(2) .
N8 C9 1.444(2) .
N9 C16 1.369(2) .
N9 C15 1.444(2) .
N9 C13 1.450(2) .
N10 C16 1.366(2) .
N10 C17 1.448(2) .
N10 C12 1.4483(19) .
N11 C18 1.367(2) .
N11 C11 1.438(2) .
N11 C17 1.439(2) .
N12 C18 1.365(2) .
N12 C1 1.449(2) 2_666
N12 C10 1.4533(19) .
C1 N12 1.450(2) 2_666
C1 H1A 0.9900 .
C1 H1B 0.9900 .
C3 H3A 0.9900 .
C3 H3B 0.9900 .
C5 H5A 0.9900 .
C5 H5B 0.9900 .
C7 N7 1.450(2) 2_666
C7 H7A 0.9900 .
C7 H7B 0.9900 .
C9 C14 1.556(2) .
C9 H9 1.0000 .
C10 C11 1.551(2) .
C10 H10 1.0000 .
C11 H11 1.0000 .
C12 C13 1.555(2) .
C12 H12 1.0000 .
C13 H13 1.0000 .
C14 H14 1.0000 .
C15 H15A 0.9900 .
C15 H15B 0.9900 .
C17 H17A 0.9900 .
C17 H17B 0.9900 .
O3W H5W 0.855(10) .
O3W H6W 0.846(10) .
O4W H7W 0.843(9) .
O4W H8W 0.845(9) .
O5W H9W 0.845(10) .
O5W H10W 0.842(10) .
O6W H11W 0.852(10) .
O6W H12W 0.848(10) .
O7W H13W 0.850(9) .
O7W H14W 0.856(9) .
O8W H15W 0.840(10) .
O8W H16W 0.843(9) .
O9W H17W 0.826(10) .
O9W H18W 0.831(10) .
O12W O12W 1.153(16) 2_666

loop_
_geom_hbond_atom_site_label_D
_geom_hbond_atom_site_label_H
_geom_hbond_atom_site_label_A
_geom_hbond_distance_DH
_geom_hbond_distance_HA
_geom_hbond_distance_DA
_geom_hbond_angle_DHA
_geom_hbond_site_symmetry_A
O1W H1W O5 0.851(9) 1.966(11) 2.8088(18) 170(2) 2_675
O1W H2W O3W 0.848(9) 1.781(10) 2.624(2) 173(3) .
O2W H3W O4W 0.848(9) 2.017(16) 2.7898(19) 151(2) 2_675
O2W H4W O4W 0.846(9) 1.905(11) 2.743(2) 171(3) .
O3W H5W Cl3 0.855(10) 2.327(12) 3.1625(16) 166(3) 1_455
O3W H6W O7W 0.846(10) 2.080(18) 2.857(2) 152(3) 2_566
O4W H7W Cl3 0.843(9) 2.244(10) 3.0815(14) 172(2) .
O4W H8W O4 0.845(9) 1.995(12) 2.7990(18) 159(2) .
O5W H9W O7 0.845(10) 1.800(11) 2.6316(19) 168(3) .
O5W H10W O6W 0.842(10) 1.880(11) 2.716(2) 172(3) .
O6W H11W O6 0.852(10) 1.879(14) 2.6972(19) 160(3) .
O6W H12W Cl3 0.848(10) 2.290(10) 3.1349(16) 174(3) 1_446
O7W H13W O4 0.850(9) 2.42(2) 2.9891(19) 125(2) 2_666
O7W H13W O5 0.850(9) 2.251(19) 2.9034(18) 134(2) 2_666
O7W H14W O6W 0.856(9) 1.908(13) 2.730(2) 160(3) .
O8W H15W O3 0.840(10) 2.007(18) 2.7019(19) 140(2) 2_666
O8W H15W O4 0.840(10) 2.54(2) 3.000(2) 115(2) 2_666
O8W H16W O7W 0.843(9) 1.838(10) 2.678(2) 175(3) .
O9W H17W O8 0.826(10) 1.844(16) 2.6139(19) 155(3) .
O9W H18W O5W 0.831(10) 1.654(11) 2.483(3) 175(3) .

loop_
_geom_torsion_atom_site_label_1
_geom_torsion_atom_site_label_2
_geom_torsion_atom_site_label_3
_geom_torsion_atom_site_label_4
_geom_torsion
_geom_torsion_site_symmetry_1
_geom_torsion_site_symmetry_4
C2 N1 C1 N12 -99.26(17) . 2_666
C14 N1 C1 N12 85.84(19) . 2_666
C3 N2 C2 O3 -13.0(3) . .
C9 N2 C2 O3 -176.38(15) . .
C3 N2 C2 N1 165.58(14) . .
C9 N2 C2 N1 2.22(18) . .
C1 N1 C2 O3 1.6(2) . .
C14 N1 C2 O3 176.98(15) . .
C1 N1 C2 N2 -177.06(14) . .
C14 N1 C2 N2 -1.64(18) . .
C4 N3 C3 N2 -107.87(18) . .
C13 N3 C3 N2 80.60(19) . .
C2 N2 C3 N3 108.36(18) . .
C9 N2 C3 N3 -90.22(19) . .
C3 N3 C4 O4 3.4(3) . .
C13 N3 C4 O4 175.66(15) . .
C3 N3 C4 N4 -174.92(14) . .
C13 N3 C4 N4 -2.63(18) . .
C5 N4 C4 O4 0.8(3) . .
C12 N4 C4 O4 -174.78(15) . .
C5 N4 C4 N3 179.06(14) . .
C12 N4 C4 N3 3.50(18) . .
C4 N4 C5 N5 102.64(18) . .
C12 N4 C5 N5 -82.25(19) . .
C6 N5 C5 N4 -112.10(17) . .
C11 N5 C5 N4 93.79(18) . .
C5 N5 C6 O5 11.1(3) . .
C11 N5 C6 O5 167.82(15) . .
C5 N5 C6 N6 -167.04(14) . .
C11 N5 C6 N6 -10.32(18) . .
C7 N6 C6 O5 2.5(3) . .
C10 N6 C6 O5 -171.91(15) . .
C7 N6 C6 N5 -179.36(14) . .
C10 N6 C6 N5 6.23(18) . .
C6 N6 C7 N7 101.97(18) . 2_666
C10 N6 C7 N7 -84.24(19) . 2_666
C7 N7 C8 O6 -3.8(3) 2_666 .
C14 N7 C8 O6 -174.75(17) . .
C7 N7 C8 N8 174.75(14) 2_666 .
C14 N7 C8 N8 3.79(19) . .
C15 N8 C8 O6 3.7(3) . .
C9 N8 C8 O6 174.67(17) . .
C15 N8 C8 N7 -174.84(15) . .
C9 N8 C8 N7 -3.89(19) . .
C8 N8 C9 N2 114.12(16) . .
C15 N8 C9 N2 -75.1(2) . .
C8 N8 C9 C14 2.41(18) . .
C15 N8 C9 C14 173.22(14) . .
C2 N2 C9 N8 -113.24(16) . .
C3 N2 C9 N8 83.76(19) . .
C2 N2 C9 C14 -1.88(17) . .
C3 N2 C9 C14 -164.89(14) . .
C6 N6 C10 N12 -111.43(16) . .
C7 N6 C10 N12 74.1(2) . .
C6 N6 C10 C11 0.02(17) . .
C7 N6 C10 C11 -174.41(14) . .
C18 N12 C10 N6 118.34(16) . .
C1 N12 C10 N6 -79.02(19) 2_666 .
C18 N12 C10 C11 6.85(18) . .
C1 N12 C10 C11 169.49(14) 2_666 .
C18 N11 C11 N5 -108.57(16) . .
C17 N11 C11 N5 71.4(2) . .
C18 N11 C11 C10 3.33(18) . .
C17 N11 C11 C10 -176.67(15) . .
C6 N5 C11 N11 121.71(15) . .
C5 N5 C11 N11 -81.85(18) . .
C6 N5 C11 C10 9.88(17) . .
C5 N5 C11 C10 166.32(14) . .
N6 C10 C11 N11 -126.17(13) . .
N12 C10 C11 N11 -5.81(16) . .
N6 C10 C11 N5 -5.68(15) . .
N12 C10 C11 N5 114.67(13) . .
C16 N10 C12 N4 111.49(16) . .
C17 N10 C12 N4 -81.6(2) . .
C16 N10 C12 C13 0.39(18) . .
C17 N10 C12 C13 167.29(15) . .
C4 N4 C12 N10 -114.21(16) . .
C5 N4 C12 N10 70.17(19) . .
C4 N4 C12 C13 -2.87(17) . .
C5 N4 C12 C13 -178.49(13) . .
C4 N3 C13 N9 112.32(16) . .
C3 N3 C13 N9 -75.28(19) . .
C4 N3 C13 C12 0.80(17) . .
C3 N3 C13 C12 173.20(13) . .
C16 N9 C13 N3 -114.79(16) . .
C15 N9 C13 N3 85.38(19) . .
C16 N9 C13 C12 -3.25(18) . .
C15 N9 C13 C12 -163.08(14) . .
N10 C12 C13 N3 121.03(13) . .
N4 C12 C13 N3 1.18(15) . .
N10 C12 C13 N9 1.64(16) . .
N4 C12 C13 N9 -118.21(13) . .
C2 N1 C14 N7 111.82(16) . .
C1 N1 C14 N7 -72.9(2) . .
C2 N1 C14 C9 0.44(17) . .
C1 N1 C14 C9 175.76(14) . .
C8 N7 C14 N1 -113.36(16) . .
C7 N7 C14 N1 76.0(2) 2_666 .
C8 N7 C14 C9 -2.23(18) . .
C7 N7 C14 C9 -172.86(15) 2_666 .
N8 C9 C14 N1 120.14(13) . .
N2 C9 C14 N1 0.82(15) . .
N8 C9 C14 N7 -0.10(16) . .
N2 C9 C14 N7 -119.41(13) . .
C8 N8 C15 N9 -108.73(18) . .
C9 N8 C15 N9 81.3(2) . .
C16 N9 C15 N8 110.86(18) . .
C13 N9 C15 N8 -91.05(19) . .
C17 N10 C16 O7 9.4(3) . .
C12 N10 C16 O7 176.75(16) . .
C17 N10 C16 N9 -169.83(14) . .
C12 N10 C16 N9 -2.43(19) . .
C15 N9 C16 O7 -15.3(3) . .
C13 N9 C16 O7 -175.53(17) . .
C15 N9 C16 N10 163.92(15) . .
C13 N9 C16 N10 3.63(19) . .
C18 N11 C17 N10 99.16(18) . .
C11 N11 C17 N10 -80.84(19) . .
C16 N10 C17 N11 -101.40(18) . .
C12 N10 C17 N11 92.79(18) . .
C1 N12 C18 O8 10.3(3) 2_666 .
C10 N12 C18 O8 173.20(16) . .
C1 N12 C18 N11 -167.95(14) 2_666 .
C10 N12 C18 N11 -5.08(19) . .
C11 N11 C18 O8 -177.50(16) . .
C17 N11 C18 O8 2.5(3) . .
C11 N11 C18 N12 0.80(19) . .
C17 N11 C18 N12 -179.20(15) . .
